data_4301815
loop_
_publ_author_name
'Hiroki Hiraga'
'Hitoshi Miyasaka'
'Rodolphe Cl\'erac'
'Marc Fourmigu\'e'
'Masahiro Yamashita'

_publ_section_title
;
[MIII(dmit)2]--Coordinated MnIIISalen-Type Dimers (MIII= NiIII, AuIII;
dmit2-= 1,3-Dithiol-2-thione-4,5-dithiolate): Design of Single-Component
Conducting Single-Molecule Magnet-Based Materials
;
_journal_name_full 'Inorganic Chemistry'
_journal_page_first 2887
_journal_page_last 2898
_journal_paper_doi 10.1021/ic802110b
_journal_volume 48
_journal_year 2009
_chemical_formula_sum 'C56 H52 Au2 Mn2 N4 O4 S20'
_chemical_formula_weight 1990.02
_chemical_name_systematic
; 
 ? 
;
_space_group_IT_number 2
_symmetry_cell_setting triclinic
_symmetry_space_group_name_Hall '-P 1'
_symmetry_space_group_name_H-M 'P -1'
_atom_sites_solution_hydrogens geom
_atom_sites_solution_primary direct
_atom_sites_solution_secondary difmap
_audit_creation_method SHELXL-97
_cell_angle_alpha 73.934(3)
_cell_angle_beta 78.494(3)
_cell_angle_gamma 78.060(3)
_cell_formula_units_Z 1
_cell_length_a 8.7142(11)
_cell_length_b 13.1811(15)
_cell_length_c 15.1939(19)
_cell_measurement_temperature 100(2)
_cell_volume 1621.9(3)
_computing_structure_refinement 'SHELXL-97 (Sheldrick, 1997)'
_computing_structure_solution 'SHELXS-97 (Sheldrick, 1990)'
_diffrn_ambient_temperature 100(2)
_diffrn_measured_fraction_theta_full 0.986
_diffrn_measured_fraction_theta_max 0.986
_diffrn_radiation_monochromator graphite
_diffrn_radiation_source 'fine-focus sealed tube'
_diffrn_radiation_type MoK\a
_diffrn_radiation_wavelength 0.71073
_diffrn_reflns_av_R_equivalents 0.0371
_diffrn_reflns_av_sigmaI/netI 0.0970
_diffrn_reflns_limit_h_max 12
_diffrn_reflns_limit_h_min -12
_diffrn_reflns_limit_k_max 18
_diffrn_reflns_limit_k_min -17
_diffrn_reflns_limit_l_max 21
_diffrn_reflns_limit_l_min -21
_diffrn_reflns_number 19591
_diffrn_reflns_theta_full 30.03
_diffrn_reflns_theta_max 30.03
_diffrn_reflns_theta_min 1.63
_exptl_absorpt_coefficient_mu 5.584
_exptl_absorpt_correction_T_max 0.4014
_exptl_absorpt_correction_T_min 0.4014
_exptl_absorpt_correction_type empirical
_exptl_crystal_density_diffrn 2.037
_exptl_crystal_density_method 'not measured'
_exptl_crystal_F_000 976
_exptl_crystal_size_max 0.20
_exptl_crystal_size_mid 0.20
_exptl_crystal_size_min 0.20
_refine_diff_density_max 2.195
_refine_diff_density_min -1.969
_refine_diff_density_rms 0.154
_refine_ls_extinction_method none
_refine_ls_goodness_of_fit_ref 0.803
_refine_ls_hydrogen_treatment constr
_refine_ls_matrix_type full
_refine_ls_number_parameters 403
_refine_ls_number_reflns 9355
_refine_ls_number_restraints 0
_refine_ls_restrained_S_all 0.803
_refine_ls_R_factor_all 0.0558
_refine_ls_R_factor_gt 0.0374
_refine_ls_shift/su_max 0.001
_refine_ls_shift/su_mean 0.000
_refine_ls_structure_factor_coef Fsqd
_refine_ls_weighting_details 'calc w=1/[\s^2^(Fo^2^)+(0.0019P)^2^+0.0000P] where P=(Fo^2^+2Fc^2^)/3'
_refine_ls_weighting_scheme calc
_refine_ls_wR_factor_gt 0.0517
_refine_ls_wR_factor_ref 0.0540
_reflns_number_gt 6632
_reflns_number_total 9355
_reflns_threshold_expression >2sigma(I)
_cod_data_source_file ic802110b_si_002_4.cif
_cod_data_source_block 2b
_cod_database_code 4301815

loop_
_symmetry_equiv_pos_as_xyz
'x, y, z'
'-x, -y, -z'

loop_
_atom_site_label
_atom_site_type_symbol
_atom_site_fract_x
_atom_site_fract_y
_atom_site_fract_z
_atom_site_U_iso_or_equiv
_atom_site_adp_type
_atom_site_occupancy
_atom_site_symmetry_multiplicity
_atom_site_calc_flag
_atom_site_refinement_flags
_atom_site_disorder_assembly
_atom_site_disorder_group
Mn1 Mn 0.93629(7) 0.49916(5) 0.11332(4) 0.01504(13) Uani 1 1 d . . .
O1 O 0.8406(3) 0.4783(2) 0.01890(17) 0.0166(6) Uani 1 1 d . . .
C1 C 0.7656(4) 0.3961(3) 0.0278(3) 0.0153(8) Uani 1 1 d . . .
C2 C 0.6520(4) 0.4069(3) -0.0286(3) 0.0161(9) Uani 1 1 d . . .
H1 H 0.6208 0.4746 -0.0684 0.019 Uiso 1 1 calc R . .
C3 C 0.5845(4) 0.3206(3) -0.0275(3) 0.0185(9) Uani 1 1 d . . .
H2 H 0.5067 0.3310 -0.0663 0.022 Uiso 1 1 calc R . .
C4 C 0.6259(4) 0.2187(3) 0.0285(3) 0.0171(9) Uani 1 1 d . . .
C5 C 0.5608(5) 0.1234(3) 0.0225(3) 0.0227(10) Uani 1 1 d . . .
H3 H 0.6246 0.0943 -0.0284 0.034 Uiso 1 1 calc R . .
H4 H 0.4505 0.1459 0.0111 0.034 Uiso 1 1 calc R . .
H5 H 0.5650 0.0684 0.0809 0.034 Uiso 1 1 calc R . .
C6 C 0.7288(4) 0.2095(3) 0.0889(3) 0.0168(9) Uani 1 1 d . . .
H6 H 0.7536 0.1425 0.1312 0.020 Uiso 1 1 calc R . .
C7 C 0.7984(4) 0.2958(3) 0.0905(3) 0.0144(8) Uani 1 1 d . . .
C8 C 0.9162(4) 0.2746(3) 0.1516(3) 0.0184(9) Uani 1 1 d . . .
H7 H 0.9426 0.2024 0.1848 0.022 Uiso 1 1 calc R . .
N1 N 0.9876(3) 0.3426(2) 0.1652(2) 0.0132(7) Uani 1 1 d . . .
C9 C 1.1256(4) 0.3070(3) 0.2174(3) 0.0153(9) Uani 1 1 d . . .
C10 C 1.1233(5) 0.1963(3) 0.2833(3) 0.0229(10) Uani 1 1 d . . .
H8 H 1.0173 0.1925 0.3195 0.034 Uiso 1 1 calc R . .
H9 H 1.2012 0.1833 0.3253 0.034 Uiso 1 1 calc R . .
H10 H 1.1501 0.1419 0.2475 0.034 Uiso 1 1 calc R . .
C11 C 1.2728(5) 0.3012(3) 0.1438(3) 0.0218(10) Uani 1 1 d . . .
H11 H 1.2660 0.2514 0.1079 0.033 Uiso 1 1 calc R . .
H12 H 1.3679 0.2762 0.1740 0.033 Uiso 1 1 calc R . .
H13 H 1.2789 0.3724 0.1023 0.033 Uiso 1 1 calc R . .
C12 C 1.1208(4) 0.3927(3) 0.2700(3) 0.0157(9) Uani 1 1 d . . .
C13 C 0.9970(5) 0.3794(3) 0.3575(3) 0.0226(10) Uani 1 1 d . . .
H14 H 0.9890 0.4388 0.3861 0.034 Uiso 1 1 calc R . .
H15 H 1.0289 0.3116 0.4013 0.034 Uiso 1 1 calc R . .
H16 H 0.8938 0.3793 0.3411 0.034 Uiso 1 1 calc R . .
C14 C 1.2802(4) 0.3896(3) 0.2969(3) 0.0194(9) Uani 1 1 d . . .
H17 H 1.3519 0.4202 0.2419 0.029 Uiso 1 1 calc R . .
H18 H 1.3256 0.3153 0.3231 0.029 Uiso 1 1 calc R . .
H19 H 1.2664 0.4313 0.3430 0.029 Uiso 1 1 calc R . .
N2 N 1.0656(3) 0.4992(2) 0.2061(2) 0.0134(7) Uani 1 1 d . . .
C15 C 1.0927(4) 0.5856(3) 0.2202(3) 0.0163(9) Uani 1 1 d . . .
H20 H 1.1566 0.5766 0.2666 0.020 Uiso 1 1 calc R . .
C16 C 1.0372(4) 0.6938(3) 0.1738(3) 0.0143(8) Uani 1 1 d . . .
C17 C 1.0809(4) 0.7761(3) 0.2014(3) 0.0176(9) Uani 1 1 d . . .
H21 H 1.1485 0.7570 0.2473 0.021 Uiso 1 1 calc R . .
C18 C 1.0297(4) 0.8836(3) 0.1646(3) 0.0153(9) Uani 1 1 d . . .
C19 C 1.0768(5) 0.9691(3) 0.1945(3) 0.0259(10) Uani 1 1 d . . .
H22 H 0.9911 0.9946 0.2396 0.039 Uiso 1 1 calc R . .
H23 H 1.0973 1.0285 0.1407 0.039 Uiso 1 1 calc R . .
H24 H 1.1732 0.9406 0.2232 0.039 Uiso 1 1 calc R . .
C20 C 0.9313(5) 0.9058(3) 0.0967(3) 0.0203(9) Uani 1 1 d . . .
H25 H 0.8928 0.9786 0.0702 0.024 Uiso 1 1 calc R . .
C21 C 0.8875(5) 0.8291(3) 0.0665(3) 0.0193(9) Uani 1 1 d . . .
H26 H 0.8213 0.8492 0.0198 0.023 Uiso 1 1 calc R . .
C22 C 0.9408(4) 0.7198(3) 0.1047(3) 0.0162(9) Uani 1 1 d . . .
O2 O 0.8954(3) 0.6482(2) 0.07342(17) 0.0166(6) Uani 1 1 d . . .
Au1 Au 0.67260(2) 0.968277(14) 0.387023(12) 0.01988(5) Uani 1 1 d . . .
S1 S 0.81601(13) 0.98841(9) 0.49157(8) 0.0259(3) Uani 1 1 d . . .
C23 C 0.7484(5) 1.1232(3) 0.4889(3) 0.0188(9) Uani 1 1 d . . .
S2 S 0.81000(13) 1.17974(9) 0.56497(7) 0.0237(3) Uani 1 1 d . . .
C24 C 0.7043(4) 1.3072(3) 0.5322(3) 0.0202(9) Uani 1 1 d . . .
S3 S 0.70953(13) 1.40619(9) 0.57701(7) 0.0261(3) Uani 1 1 d . . .
S4 S 0.59378(12) 1.31940(9) 0.44577(7) 0.0219(2) Uani 1 1 d . . .
C25 C 0.6512(5) 1.1880(3) 0.4330(3) 0.0201(9) Uani 1 1 d . . .
S5 S 0.57920(13) 1.15023(9) 0.34902(7) 0.0246(3) Uani 1 1 d . . .
S6 S 0.53945(13) 0.94503(9) 0.27723(7) 0.0235(3) Uani 1 1 d . . .
C26 C 0.5989(4) 0.8080(3) 0.2908(3) 0.0184(9) Uani 1 1 d . . .
S7 S 0.54427(12) 0.74330(8) 0.21861(7) 0.0214(2) Uani 1 1 d . . .
C27 C 0.6394(4) 0.6160(3) 0.2619(3) 0.0193(9) Uani 1 1 d . . .
S8 S 0.64464(12) 0.51091(8) 0.21961(7) 0.0212(2) Uani 1 1 d . . .
S9 S 0.72955(12) 0.60913(8) 0.35433(7) 0.0215(2) Uani 1 1 d . . .
C28 C 0.6902(4) 0.7440(3) 0.3525(3) 0.0181(9) Uani 1 1 d . . .
S10 S 0.76907(13) 0.78702(9) 0.43013(7) 0.0237(3) Uani 1 1 d . . .

loop_
_atom_site_aniso_label
_atom_site_aniso_U_11
_atom_site_aniso_U_22
_atom_site_aniso_U_33
_atom_site_aniso_U_23
_atom_site_aniso_U_13
_atom_site_aniso_U_12
Mn1 0.0197(3) 0.0114(3) 0.0159(3) -0.0031(3) -0.0082(3) -0.0017(3)
O1 0.0211(15) 0.0132(15) 0.0177(15) -0.0035(12) -0.0083(12) -0.0028(12)
C1 0.013(2) 0.019(2) 0.014(2) -0.0083(17) 0.0009(16) -0.0012(17)
C2 0.015(2) 0.014(2) 0.019(2) -0.0033(17) -0.0044(17) -0.0027(17)
C3 0.018(2) 0.023(2) 0.018(2) -0.0080(18) -0.0066(18) -0.0035(18)
C4 0.017(2) 0.019(2) 0.018(2) -0.0077(18) -0.0009(17) -0.0054(17)
C5 0.028(2) 0.025(2) 0.017(2) -0.0032(19) -0.0059(19) -0.008(2)
C6 0.017(2) 0.015(2) 0.020(2) -0.0039(17) -0.0075(17) -0.0002(17)
C7 0.014(2) 0.016(2) 0.015(2) -0.0070(17) -0.0026(16) -0.0030(17)
C8 0.022(2) 0.012(2) 0.018(2) -0.0017(17) -0.0045(18) 0.0019(17)
N1 0.0144(17) 0.0123(17) 0.0139(17) -0.0029(14) -0.0070(14) -0.0003(14)
C9 0.014(2) 0.014(2) 0.017(2) -0.0003(17) -0.0064(17) 0.0016(16)
C10 0.028(2) 0.017(2) 0.027(2) -0.0019(19) -0.017(2) -0.0034(19)
C11 0.025(2) 0.018(2) 0.022(2) -0.0047(18) -0.0097(19) 0.0019(18)
C12 0.016(2) 0.013(2) 0.017(2) -0.0006(17) -0.0080(17) -0.0007(17)
C13 0.029(2) 0.023(2) 0.012(2) 0.0006(18) -0.0033(19) -0.003(2)
C14 0.021(2) 0.015(2) 0.026(2) -0.0047(18) -0.0126(19) -0.0015(17)
N2 0.0134(17) 0.0128(17) 0.0138(17) -0.0027(14) -0.0037(14) -0.0009(14)
C15 0.014(2) 0.017(2) 0.017(2) -0.0041(18) -0.0061(17) 0.0013(17)
C16 0.015(2) 0.011(2) 0.017(2) -0.0056(17) -0.0013(17) -0.0021(16)
C17 0.018(2) 0.017(2) 0.019(2) -0.0044(18) -0.0064(18) -0.0045(18)
C18 0.016(2) 0.018(2) 0.014(2) -0.0069(18) 0.0010(17) -0.0071(17)
C19 0.035(3) 0.017(2) 0.027(3) -0.006(2) -0.010(2) -0.003(2)
C20 0.024(2) 0.009(2) 0.025(2) -0.0012(18) -0.0027(19) -0.0017(17)
C21 0.022(2) 0.019(2) 0.018(2) -0.0046(18) -0.0090(18) -0.0012(18)
C22 0.015(2) 0.014(2) 0.018(2) -0.0039(17) 0.0000(17) -0.0023(17)
O2 0.0198(15) 0.0146(15) 0.0176(15) -0.0024(12) -0.0083(12) -0.0048(12)
Au1 0.01906(9) 0.02298(9) 0.01811(9) -0.00621(7) -0.00681(7) 0.00093(7)
S1 0.0286(6) 0.0242(6) 0.0285(6) -0.0070(5) -0.0171(5) 0.0011(5)
C23 0.020(2) 0.024(2) 0.015(2) -0.0071(18) -0.0046(18) -0.0065(19)
S2 0.0273(6) 0.0262(6) 0.0206(6) -0.0053(5) -0.0113(5) -0.0040(5)
C24 0.015(2) 0.029(3) 0.015(2) -0.0031(19) -0.0012(17) -0.0047(19)
S3 0.0320(7) 0.0281(7) 0.0220(6) -0.0088(5) -0.0064(5) -0.0072(5)
S4 0.0214(6) 0.0250(6) 0.0207(6) -0.0073(5) -0.0069(5) -0.0007(5)
C25 0.020(2) 0.023(2) 0.019(2) -0.0090(19) -0.0016(18) -0.0024(19)
S5 0.0288(6) 0.0236(6) 0.0244(6) -0.0098(5) -0.0154(5) 0.0053(5)
S6 0.0280(6) 0.0212(6) 0.0230(6) -0.0065(5) -0.0139(5) 0.0033(5)
C26 0.014(2) 0.022(2) 0.021(2) -0.0091(19) -0.0029(18) -0.0007(18)
S7 0.0243(6) 0.0220(6) 0.0190(6) -0.0050(5) -0.0084(5) -0.0014(5)
C27 0.014(2) 0.024(2) 0.018(2) -0.0036(19) -0.0022(17) -0.0019(18)
S8 0.0205(6) 0.0202(6) 0.0237(6) -0.0046(5) -0.0047(5) -0.0053(5)
S9 0.0206(6) 0.0212(6) 0.0222(6) -0.0042(5) -0.0077(5) 0.0002(5)
C28 0.016(2) 0.020(2) 0.019(2) -0.0075(18) -0.0001(18) -0.0033(18)
S10 0.0268(6) 0.0230(6) 0.0229(6) -0.0050(5) -0.0136(5) 0.0008(5)

loop_
_atom_type_symbol
_atom_type_description
_atom_type_scat_dispersion_real
_atom_type_scat_dispersion_imag
_atom_type_scat_source
C C 0.0033 0.0016 'International Tables Vol C Tables 4.2.6.8 and 6.1.1.4'
N N 0.0061 0.0033 'International Tables Vol C Tables 4.2.6.8 and 6.1.1.4'
O O 0.0106 0.0060 'International Tables Vol C Tables 4.2.6.8 and 6.1.1.4'
S S 0.1246 0.1234 'International Tables Vol C Tables 4.2.6.8 and 6.1.1.4'
Mn Mn 0.3368 0.7283 'International Tables Vol C Tables 4.2.6.8 and 6.1.1.4'
Au Au -2.0133 8.8022 'International Tables Vol C Tables 4.2.6.8 and 6.1.1.4'
H H 0.0000 0.0000 'International Tables Vol C Tables 4.2.6.8 and 6.1.1.4'

loop_
_geom_angle_atom_site_label_1
_geom_angle_atom_site_label_2
_geom_angle_atom_site_label_3
_geom_angle
_geom_angle_site_symmetry_1
_geom_angle_site_symmetry_3
_geom_angle_publ_flag
O2 Mn1 O1 93.60(11) . . ?
O2 Mn1 N2 94.15(12) . . ?
O1 Mn1 N2 169.55(12) . . ?
O2 Mn1 N1 174.80(12) . . ?
O1 Mn1 N1 91.58(12) . . ?
N2 Mn1 N1 80.75(13) . . ?
O2 Mn1 O1 82.08(10) . 2_765 ?
O1 Mn1 O1 79.94(10) . 2_765 ?
N2 Mn1 O1 94.20(10) . 2_765 ?
N1 Mn1 O1 99.18(10) . 2_765 ?
O2 Mn1 S8 87.41(8) . . ?
O1 Mn1 S8 88.33(8) . . ?
N2 Mn1 S8 99.01(9) . . ?
N1 Mn1 S8 92.41(9) . . ?
O1 Mn1 S8 163.67(6) 2_765 . ?
C1 O1 Mn1 124.9(2) . . ?
C1 O1 Mn1 114.9(2) . 2_765 ?
Mn1 O1 Mn1 100.06(10) . 2_765 ?
O1 C1 C2 119.7(3) . . ?
O1 C1 C7 123.2(3) . . ?
C2 C1 C7 117.0(3) . . ?
C3 C2 C1 120.9(4) . . ?
C2 C3 C4 122.5(4) . . ?
C6 C4 C3 116.6(4) . . ?
C6 C4 C5 121.9(4) . . ?
C3 C4 C5 121.5(3) . . ?
C4 C6 C7 122.2(4) . . ?
C6 C7 C1 120.3(3) . . ?
C6 C7 C8 117.4(4) . . ?
C1 C7 C8 122.0(3) . . ?
N1 C8 C7 126.7(4) . . ?
C8 N1 C9 120.8(3) . . ?
C8 N1 Mn1 123.6(3) . . ?
C9 N1 Mn1 115.5(2) . . ?
N1 C9 C10 112.7(3) . . ?
N1 C9 C11 105.5(3) . . ?
C10 C9 C11 108.2(3) . . ?
N1 C9 C12 106.8(3) . . ?
C10 C9 C12 111.4(3) . . ?
C11 C9 C12 112.1(3) . . ?
C14 C12 N2 111.8(3) . . ?
C14 C12 C13 108.7(3) . . ?
N2 C12 C13 106.7(3) . . ?
C14 C12 C9 112.2(3) . . ?
N2 C12 C9 106.0(3) . . ?
C13 C12 C9 111.2(3) . . ?
C15 N2 C12 118.9(3) . . ?
C15 N2 Mn1 123.2(3) . . ?
C12 N2 Mn1 117.6(2) . . ?
N2 C15 C16 127.3(4) . . ?
C22 C16 C17 119.6(4) . . ?
C22 C16 C15 122.9(4) . . ?
C17 C16 C15 117.4(3) . . ?
C18 C17 C16 122.9(4) . . ?
C17 C18 C20 115.4(4) . . ?
C17 C18 C19 122.2(4) . . ?
C20 C18 C19 122.4(4) . . ?
C21 C20 C18 123.9(4) . . ?
C20 C21 C22 119.9(4) . . ?
O2 C22 C16 123.9(4) . . ?
O2 C22 C21 117.9(3) . . ?
C16 C22 C21 118.1(4) . . ?
C22 O2 Mn1 128.4(2) . . ?
S1 Au1 S5 91.21(4) . . ?
S1 Au1 S10 86.64(4) . . ?
S5 Au1 S10 177.77(4) . . ?
S1 Au1 S6 177.19(4) . . ?
S5 Au1 S6 90.05(4) . . ?
S10 Au1 S6 92.12(4) . . ?
C23 S1 Au1 99.75(13) . . ?
C25 C23 S1 124.6(3) . . ?
C25 C23 S2 116.2(3) . . ?
S1 C23 S2 119.1(2) . . ?
C24 S2 C23 97.50(19) . . ?
S3 C24 S2 123.9(2) . . ?
S3 C24 S4 123.6(2) . . ?
S2 C24 S4 112.5(2) . . ?
C24 S4 C25 97.26(19) . . ?
C23 C25 S5 124.2(3) . . ?
C23 C25 S4 116.5(3) . . ?
S5 C25 S4 119.3(2) . . ?
C25 S5 Au1 99.38(14) . . ?
C26 S6 Au1 98.61(13) . . ?
C28 C26 S6 125.4(3) . . ?
C28 C26 S7 114.5(3) . . ?
S6 C26 S7 120.1(2) . . ?
C27 S7 C26 98.48(19) . . ?
S8 C27 S9 123.5(2) . . ?
S8 C27 S7 124.5(2) . . ?
S9 C27 S7 112.0(2) . . ?
C27 S8 Mn1 101.98(14) . . ?
C27 S9 C28 98.06(19) . . ?
C26 C28 S9 116.7(3) . . ?
C26 C28 S10 124.8(3) . . ?
S9 C28 S10 118.5(2) . . ?
C28 S10 Au1 99.02(14) . . ?

loop_
_geom_bond_atom_site_label_1
_geom_bond_atom_site_label_2
_geom_bond_distance
_geom_bond_site_symmetry_2
_geom_bond_publ_flag
Mn1 O2 1.868(3) . ?
Mn1 O1 1.902(2) . ?
Mn1 N2 1.973(3) . ?
Mn1 N1 1.985(3) . ?
Mn1 O1 2.501(3) 2_765 ?
Mn1 S8 2.7257(12) . ?
O1 C1 1.341(4) . ?
O1 Mn1 2.501(3) 2_765 ?
C1 C2 1.396(5) . ?
C1 C7 1.411(5) . ?
C2 C3 1.379(5) . ?
C3 C4 1.396(5) . ?
C4 C6 1.373(5) . ?
C4 C5 1.512(5) . ?
C6 C7 1.403(5) . ?
C7 C8 1.453(5) . ?
C8 N1 1.272(4) . ?
N1 C9 1.496(4) . ?
C9 C10 1.526(5) . ?
C9 C11 1.528(5) . ?
C9 C12 1.543(5) . ?
C12 C14 1.515(5) . ?
C12 N2 1.516(4) . ?
C12 C13 1.529(5) . ?
N2 C15 1.290(4) . ?
C15 C16 1.435(5) . ?
C16 C22 1.399(5) . ?
C16 C17 1.409(5) . ?
C17 C18 1.385(5) . ?
C18 C20 1.402(5) . ?
C18 C19 1.481(5) . ?
C20 C21 1.366(5) . ?
C21 C22 1.412(5) . ?
C22 O2 1.324(4) . ?
Au1 S1 2.3060(11) . ?
Au1 S5 2.3154(11) . ?
Au1 S10 2.3165(11) . ?
Au1 S6 2.3292(11) . ?
S1 C23 1.745(4) . ?
C23 C25 1.325(5) . ?
C23 S2 1.751(4) . ?
S2 C24 1.732(4) . ?
C24 S3 1.642(4) . ?
C24 S4 1.733(4) . ?
S4 C25 1.754(4) . ?
C25 S5 1.752(4) . ?
S6 C26 1.739(4) . ?
C26 C28 1.343(5) . ?
C26 S7 1.746(4) . ?
S7 C27 1.723(4) . ?
C27 S8 1.670(4) . ?
C27 S9 1.713(4) . ?
S9 C28 1.733(4) . ?
C28 S10 1.744(4) . ?
